data_2102392
loop_
_publ_author_name
'Marsh, Richard E.'

_publ_section_title
;
 Space group <i>Cc</i>: an update
;
_journal_issue 2
_journal_name_full 'Acta Crystallographica Section B'
_journal_page_first 252
_journal_page_last 253
_journal_paper_doi 10.1107/S0108768104003878
_journal_volume 60
_journal_year 2004
_chemical_formula_moiety 'C16 H32 O4 Cl3 Gd'
_chemical_formula_sum 'C16 H32 Cl3 Gd O4'
_space_group_crystal_system orthorhombic
_space_group_IT_number 43
_symmetry_space_group_name_H-M 'F d d 2'
_audit_creation_method CRYM
_cell_angle_alpha 90
_cell_angle_beta 90
_cell_angle_gamma 90
_cell_formula_units_Z 8
_cell_length_a 16.6740
_cell_length_b 29.4690
_cell_length_c 9.5520
_cell_volume 4693.529
_cod_data_source_file bk0142.cif
_cod_data_source_block NOKLEE
_cod_depositor_comments
;
 Adding the _cell_formula_units_Z data item.

 Antanas Vaitkus,
 2017-08-05

  Added moiety chemical formula from Marsh (2004) paper.
  The summary chemical formula is calculated from moiety formula using
  AdHocParser
  (svn://www.crystallography.net/cod-tools/trunk/Formulae/AdHocParser.yp,
  revision 1441.)

  Andrius Merkys
  2013-11-11
;
_cod_original_sg_symbol_H-M Fdd2
_cod_database_code 2102392

loop_
_atom_site_label
_atom_site_type_symbol
_atom_site_fract_x
_atom_site_fract_y
_atom_site_fract_z
Gd1 Gd 0.00000 0.00000 -0.12645
Cl1 Cl 0.10920 0.06373 -0.13792
Cl3 Cl 0.00000 0.00000 0.15160
O1 O -0.06485 0.03045 -0.33730
C1 C -0.15105 0.02657 -0.36832
C2 C -0.15070 0.03642 -0.53258
C3 C -0.08855 0.07158 -0.55397
C4 C -0.03420 0.06060 -0.44750
O3 O -0.10385 0.05807 -0.07792
C9 C -0.17250 0.04770 0.02775
C10 C -0.21065 0.08745 0.05675
C11 C -0.15455 0.12610 0.02635
C12 C -0.09370 0.10508 -0.07717
H1 H -0.18215 0.04893 -0.31747
H2 H -0.17125 -0.00355 -0.34755
H3 H -0.13765 0.00912 -0.58417
H4 H -0.20270 0.04733 -0.56273
H5 H -0.11020 0.10187 -0.54212
H6 H -0.06415 0.06905 -0.64580
H7 H 0.01180 0.04612 -0.49007
H8 H -0.01575 0.08840 -0.40460
H17 H -0.15060 0.03475 0.11295
H18 H -0.20990 0.02610 -0.01250
H19 H -0.25850 0.09015 -0.00035
H20 H -0.22670 0.08812 0.15393
H21 H -0.12820 0.13640 0.11100
H22 H -0.18280 0.15137 -0.01598
H23 H -0.10250 0.11715 -0.17040
H24 H -0.03945 0.11258 -0.04873
